data_2016142
loop_
_publ_author_name
'Ojala, Charles R.'
'Ojala, William H.'
'Britton, Doyle'
'Cramer, Christopher J.'

_publ_section_title
;
 Three polymorphs of 4-4'-diiodobenzalazine, and
 4-chloro-4'-iodobenzalazine
;
_journal_coeditor_code GA3056
_journal_issue 9
_journal_name_full 'Acta Crystallographica Section C'
_journal_page_first o518
_journal_page_last o523
_journal_paper_doi 10.1107/S0108270107034786
_journal_volume 63
_journal_year 2007
_chemical_formula_iupac 'C14 H10 I2 N2'
_chemical_formula_moiety 'C14 H10 I2 N2'
_chemical_formula_sum 'C14 H10 I2 N2'
_chemical_formula_weight 460.04
_chemical_name_systematic
;
4-iodobenzaldehyde azine
;
_space_group_IT_number 14
_symmetry_cell_setting monoclinic
_symmetry_space_group_name_Hall '-P 2ybc'
_symmetry_space_group_name_H-M 'P 1 21/c 1'
_atom_sites_solution_hydrogens geom
_atom_sites_solution_primary direct
_atom_sites_solution_secondary difmap
_audit_creation_method SHELXTL
_cell_angle_alpha 90.00
_cell_angle_beta 90.314(4)
_cell_angle_gamma 90.00
_cell_formula_units_Z 2
_cell_length_a 7.2077(17)
_cell_length_b 4.1543(10)
_cell_length_c 23.317(6)
_cell_measurement_reflns_used 3960
_cell_measurement_temperature 174(2)
_cell_measurement_theta_max 27.5
_cell_measurement_theta_min 2.8
_cell_volume 698.2(3)
_computing_cell_refinement 'SAINT (Bruker, 2003)'
_computing_data_collection 'SMART (Bruker, 2003)'
_computing_data_reduction SAINT
_computing_molecular_graphics SHELXTL
_computing_publication_material SHELXTL
_computing_structure_refinement SHELXTL
_computing_structure_solution 'SHELXTL (Sheldrick, 1997)'
_diffrn_ambient_temperature 174(2)
_diffrn_measured_fraction_theta_full 0.989
_diffrn_measured_fraction_theta_max 0.989
_diffrn_measurement_device_type
;
Bruker SMART 1K CCD area-detector diffractometer
;
_diffrn_measurement_method '\w scans'
_diffrn_radiation_monochromator graphite
_diffrn_radiation_source 'fine-focus sealed tube'
_diffrn_radiation_type MoK\a
_diffrn_radiation_wavelength 0.71073
_diffrn_reflns_av_R_equivalents 0.085
_diffrn_reflns_av_sigmaI/netI 0.057
_diffrn_reflns_limit_h_max 9
_diffrn_reflns_limit_h_min -9
_diffrn_reflns_limit_k_max 5
_diffrn_reflns_limit_k_min -5
_diffrn_reflns_limit_l_max 30
_diffrn_reflns_limit_l_min -30
_diffrn_reflns_number 7115
_diffrn_reflns_theta_full 27.51
_diffrn_reflns_theta_max 27.51
_diffrn_reflns_theta_min 1.75
_diffrn_standards_decay_% 'less than 1'
_diffrn_standards_number 0
_exptl_absorpt_coefficient_mu 4.488
_exptl_absorpt_correction_T_max 0.84
_exptl_absorpt_correction_T_min 0.24
_exptl_absorpt_correction_type multi-scan
_exptl_absorpt_process_details
;
(SADABS; Sheldrick, 2003; Blessing, 1995)
;
_exptl_crystal_colour 'pale yellow'
_exptl_crystal_density_diffrn 2.188
_exptl_crystal_density_method 'not measured'
_exptl_crystal_description needle
_exptl_crystal_F_000 428
_exptl_crystal_size_max 0.45
_exptl_crystal_size_mid 0.10
_exptl_crystal_size_min 0.04
_refine_diff_density_max 3.00
_refine_diff_density_min -1.34
_refine_ls_extinction_method none
_refine_ls_goodness_of_fit_ref 1.05
_refine_ls_hydrogen_treatment constr
_refine_ls_matrix_type full
_refine_ls_number_parameters 82
_refine_ls_number_reflns 1601
_refine_ls_number_restraints 0
_refine_ls_restrained_S_all 1.05
_refine_ls_R_factor_all 0.065
_refine_ls_R_factor_gt 0.047
_refine_ls_shift/su_max 0.001
_refine_ls_shift/su_mean 0.000
_refine_ls_structure_factor_coef Fsqd
_refine_ls_weighting_details
;
 calc w=1/[\s^2^(Fo^2^)+(0.064P)^2^+3.31P]
 where P=(Fo^2^+2Fc^2^)/3
;
_refine_ls_weighting_scheme calc
_refine_ls_wR_factor_gt 0.115
_refine_ls_wR_factor_ref 0.122
_reflns_number_gt 1290
_reflns_number_total 1601
_reflns_threshold_expression ' >2\s(I) '
_cod_data_source_file ga3056.cif
_cod_data_source_block I,I-C
_cod_original_sg_symbol_H-M 'P 2(1)/c'
_cod_database_code 2016142
_cod_database_fobs_code 2016142

loop_
_symmetry_equiv_pos_as_xyz
'x, y, z'
'-x, y+1/2, -z+1/2'
'-x, -y, -z'
'x, -y-1/2, z-1/2'

loop_
_atom_site_type_symbol
_atom_site_label
_atom_site_fract_x
_atom_site_fract_y
_atom_site_fract_z
_atom_site_U_iso_or_equiv
_atom_site_adp_type
_atom_site_calc_flag
_atom_site_refinement_flags
_atom_site_occupancy
I I1 -0.36110(6) 0.86627(12) 0.308402(18) 0.02813(19) Uani d . 1
C C1 -0.1234(9) 0.7210(17) 0.3534(3) 0.0217(13) Uani d . 1
N N1 0.4138(8) 0.5574(16) 0.4905(2) 0.0305(14) Uani d . 1
C C2 0.0112(9) 0.5424(17) 0.3250(3) 0.0245(14) Uani d . 1
H H2 -0.0065 0.4805 0.2861 0.029 Uiso calc R 1
C C3 0.1724(9) 0.4558(19) 0.3545(3) 0.0270(14) Uani d . 1
H H3 0.2649 0.3335 0.3355 0.032 Uiso calc R 1
C C4 0.1998(9) 0.5447(18) 0.4110(3) 0.0259(14) Uani d . 1
C C5 0.0624(10) 0.7242(19) 0.4393(3) 0.0288(15) Uani d . 1
H H5 0.0803 0.7867 0.4781 0.035 Uiso calc R 1
C C6 -0.0992(10) 0.8102(18) 0.4105(3) 0.0291(16) Uani d . 1
H H6 -0.1928 0.9294 0.4296 0.035 Uiso calc R 1
C C7 0.3726(10) 0.4583(19) 0.4403(3) 0.0284(15) Uani d . 1
H H7 0.4579 0.3221 0.4211 0.034 Uiso calc R 1

loop_
_atom_site_aniso_label
_atom_site_aniso_U_11
_atom_site_aniso_U_22
_atom_site_aniso_U_33
_atom_site_aniso_U_12
_atom_site_aniso_U_13
_atom_site_aniso_U_23
I1 0.0228(3) 0.0252(3) 0.0363(3) 0.00290(19) -0.00815(17) -0.00015(18)
C1 0.016(3) 0.018(3) 0.031(3) 0.000(3) -0.007(2) 0.003(2)
N1 0.026(3) 0.034(4) 0.032(3) 0.004(3) -0.005(2) 0.000(3)
C2 0.025(3) 0.019(3) 0.030(3) -0.003(3) -0.004(2) 0.003(3)
C3 0.019(3) 0.032(4) 0.030(3) 0.003(3) 0.002(2) -0.001(3)
C4 0.020(3) 0.028(4) 0.030(3) -0.004(3) -0.003(2) 0.001(3)
C5 0.028(4) 0.029(4) 0.030(3) 0.005(3) -0.002(3) -0.003(3)
C6 0.028(3) 0.032(4) 0.028(3) 0.010(3) -0.002(3) -0.001(3)
C7 0.022(3) 0.027(4) 0.036(4) 0.003(3) -0.002(3) 0.003(3)

loop_
_atom_type_symbol
_atom_type_description
_atom_type_scat_dispersion_real
_atom_type_scat_dispersion_imag
_atom_type_scat_source
C C 0.0033 0.0016 'International Tables Vol C Tables 4.2.6.8 and 6.1.1.4'
H H 0.0000 0.0000 'International Tables Vol C Tables 4.2.6.8 and 6.1.1.4'
N N 0.0061 0.0033 'International Tables Vol C Tables 4.2.6.8 and 6.1.1.4'
I I -0.4742 1.8119 'International Tables Vol C Tables 4.2.6.8 and 6.1.1.4'

loop_
_geom_angle_atom_site_label_1
_geom_angle_atom_site_label_2
_geom_angle_atom_site_label_3
_geom_angle_site_symmetry_3
_geom_angle
C6 C1 C2 . 120.9(6)
C6 C1 I1 . 120.0(5)
C2 C1 I1 . 119.0(5)
C7 N1 N1 3_666 112.4(7)
C1 C2 C3 . 118.8(6)
C1 C2 H2 . 120.6
C3 C2 H2 . 120.6
C4 C3 C2 . 121.1(6)
C4 C3 H3 . 119.5
C2 C3 H3 . 119.5
C3 C4 C5 . 119.5(6)
C3 C4 C7 . 119.8(6)
C5 C4 C7 . 120.7(6)
C6 C5 C4 . 120.1(6)
C6 C5 H5 . 120.0
C4 C5 H5 . 120.0
C5 C6 C1 . 119.6(6)
C5 C6 H6 . 120.2
C1 C6 H6 . 120.2
N1 C7 C4 . 122.9(7)
N1 C7 H7 . 118.5
C4 C7 H7 . 118.5

loop_
_geom_bond_atom_site_label_1
_geom_bond_atom_site_label_2
_geom_bond_site_symmetry_2
_geom_bond_distance
I1 C1 . 2.094(6)
C1 C6 . 1.391(9)
C1 C2 . 1.392(10)
N1 C7 . 1.274(9)
N1 N1 3_666 1.400(12)
C2 C3 . 1.395(9)
C2 H2 . 0.9500
C3 C4 . 1.381(9)
C3 H3 . 0.9500
C4 C5 . 1.406(10)
C4 C7 . 1.463(9)
C5 C6 . 1.388(10)
C5 H5 . 0.9500
C6 H6 . 0.9500
C7 H7 . 0.9500

loop_
_geom_torsion_atom_site_label_1
_geom_torsion_atom_site_label_2
_geom_torsion_atom_site_label_3
_geom_torsion_atom_site_label_4
_geom_torsion_site_symmetry_1
_geom_torsion
C6 C1 C2 C3 . -0.5(10)
I1 C1 C2 C3 . 177.8(5)
C1 C2 C3 C4 . -0.1(11)
C2 C3 C4 C5 . 0.3(11)
C2 C3 C4 C7 . -178.2(7)
C3 C4 C5 C6 . 0.1(11)
C7 C4 C5 C6 . 178.6(7)
C4 C5 C6 C1 . -0.7(11)
C2 C1 C6 C5 . 0.9(11)
I1 C1 C6 C5 . -177.3(6)
N1 N1 C7 C4 3_666 -180.0(7)
C3 C4 C7 N1 . 173.4(7)
C5 C4 C7 N1 . -5.1(11)
